data_1562042
loop_
_publ_author_name
'Yin, Fei'
'Chen, Jing'
'Liang, Yongfeng'
'Zou, Yang'
'Yinzhi, Jiang'
'Xie, Jingli'

_publ_section_title
;
 Syntheses, structures, and properties of Co(II)/Zn(II) mixed-ligand
 coordination polymers based on 4-[(3,5-dinitrobenzoyl)amino]benzoic acid
 and 1,4-bis(1-imidazolyl) benzene
;
_journal_name_full 'Journal of Solid State Chemistry'
_journal_page_first 310
_journal_page_last 314
_journal_paper_doi 10.1016/j.jssc.2014.12.022
_journal_volume 225
_journal_year 2015
_chemical_formula_moiety 'C40 H26 Co N10 O14'
_chemical_formula_sum 'C40 H26 Co N10 O14'
_chemical_formula_weight 929.64
_space_group_IT_number 14
_space_group_name_Hall '-P 2yn'
_space_group_name_H-M_alt 'P 1 21/n 1'
_symmetry_cell_setting monoclinic
_symmetry_space_group_name_Hall '-P 2yn'
_symmetry_space_group_name_H-M 'P 1 21/n 1'
_atom_sites_solution_hydrogens geom
_atom_sites_solution_primary direct
_atom_sites_solution_secondary difmap
_audit_creation_method SHELXL-97
_cell_angle_alpha 90.00
_cell_angle_beta 93.840(10)
_cell_angle_gamma 90.00
_cell_formula_units_Z 4
_cell_length_a 8.319(4)
_cell_length_b 18.261(8)
_cell_length_c 30.925(15)
_cell_measurement_temperature 296(2)
_cell_measurement_theta_max 28.83
_cell_measurement_theta_min 1.30
_cell_volume 4687(4)
_computing_cell_refinement 'SAINT (Bruker, 2003)'
_computing_data_collection 'Bruker SMART (Bruker, 2003)'
_computing_data_reduction 'SAINT (Bruker, 2003)'
_computing_molecular_graphics 'XP in SHELXTL and DIAMOND(Brandenburg,2000)'
_computing_publication_material 'SHELXTL (Bruker, 2003)'
_computing_structure_refinement 'SHELXL97 (Sheldrick, 2008)'
_computing_structure_solution 'SHELXS97 (Sheldrick, 2008)'
_diffrn_ambient_temperature 296(2)
_diffrn_measured_fraction_theta_full 0.965
_diffrn_measured_fraction_theta_max 0.965
_diffrn_measurement_device_type 'Bruker SMART CCD'
_diffrn_measurement_method 'phi and omega scans'
_diffrn_radiation_monochromator graphite
_diffrn_radiation_source 'fine-focus sealed tube'
_diffrn_radiation_type MoK\a
_diffrn_radiation_wavelength 0.71073
_diffrn_reflns_av_R_equivalents 0.0526
_diffrn_reflns_av_sigmaI/netI 0.0743
_diffrn_reflns_limit_h_max 9
_diffrn_reflns_limit_h_min -11
_diffrn_reflns_limit_k_max 24
_diffrn_reflns_limit_k_min -24
_diffrn_reflns_limit_l_max 39
_diffrn_reflns_limit_l_min -36
_diffrn_reflns_number 30382
_diffrn_reflns_theta_full 28.83
_diffrn_reflns_theta_max 28.83
_diffrn_reflns_theta_min 1.30
_exptl_absorpt_coefficient_mu 0.438
_exptl_absorpt_correction_T_max 0.9292
_exptl_absorpt_correction_T_min 0.8945
_exptl_absorpt_correction_type empirical
_exptl_crystal_colour purple
_exptl_crystal_density_diffrn 1.317
_exptl_crystal_density_method 'not measured'
_exptl_crystal_description block
_exptl_crystal_F_000 1900
_exptl_crystal_size_max 0.26
_exptl_crystal_size_mid 0.21
_exptl_crystal_size_min 0.17
_refine_diff_density_max 0.306
_refine_diff_density_min -0.510
_refine_diff_density_rms 0.070
_refine_ls_extinction_method none
_refine_ls_goodness_of_fit_ref 0.935
_refine_ls_hydrogen_treatment constr
_refine_ls_matrix_type full
_refine_ls_number_parameters 586
_refine_ls_number_reflns 11843
_refine_ls_number_restraints 0
_refine_ls_restrained_S_all 0.935
_refine_ls_R_factor_all 0.0863
_refine_ls_R_factor_gt 0.0504
_refine_ls_shift/su_max 0.001
_refine_ls_shift/su_mean 0.000
_refine_ls_structure_factor_coef Fsqd
_refine_ls_weighting_details 'calc w=1/[\s^2^(Fo^2^)+(0.0330P)^2^+1.9500P] where P=(Fo^2^+2Fc^2^)/3'
_refine_ls_weighting_scheme calc
_refine_ls_wR_factor_gt 0.1031
_refine_ls_wR_factor_ref 0.1133
_reflns_number_gt 7040
_reflns_number_total 11843
_reflns_threshold_expression >2sigma(I)
_cod_data_source_file JSSC-2015-2225-310.cif
_cod_data_source_block yz1312imono
_cod_depositor_comments
;
The following automatic conversions were performed:

data item '_symmetry_cell_setting' value 'Monoclinic' was changed to
'monoclinic' in accordance with the built-in table derived from the
CIF Core dictionary named 'cif_core.dic' version 2.4.5 last updated
on 2014-11-21.

Automatic conversion script
Id: cif_fix_values 8369 2020-08-20 11:38:08Z andrius 
;
_cod_original_sg_symbol_H-M 'P 21/n'
_cod_database_code 1562042

loop_
_symmetry_equiv_pos_as_xyz
'x, y, z'
'-x+1/2, y+1/2, -z+1/2'
'-x, -y, -z'
'x-1/2, -y-1/2, z-1/2'

loop_
_atom_site_label
_atom_site_type_symbol
_atom_site_fract_x
_atom_site_fract_y
_atom_site_fract_z
_atom_site_U_iso_or_equiv
_atom_site_adp_type
_atom_site_occupancy
_atom_site_symmetry_multiplicity
_atom_site_calc_flag
_atom_site_refinement_flags
_atom_site_disorder_assembly
_atom_site_disorder_group
C36 C 1.2538(3) -0.15630(14) 0.25333(11) 0.0622(8) Uani 1 1 d . . .
N7 N 1.2608(2) -0.27640(10) 0.25998(6) 0.0368(4) Uani 1 1 d . . .
C35 C 1.1230(3) -0.25213(12) 0.27246(8) 0.0390(5) Uani 1 1 d . . .
N8 N 1.1120(2) -0.17940(10) 0.26888(7) 0.0428(5) Uani 1 1 d . . .
Co1 Co 0.18124(3) 0.117700(16) 0.247585(10) 0.03167(9) Uani 1 1 d . . .
N1 N -1.0817(3) 0.39443(17) 0.34830(9) 0.0815(9) Uani 1 1 d . . .
N2 N -1.0944(3) 0.33569(14) 0.50058(8) 0.0575(6) Uani 1 1 d . . .
N3 N -0.5907(2) 0.22767(11) 0.38646(6) 0.0399(5) Uani 1 1 d . . .
H3N H -0.6814 0.2159 0.3690 0.048 Uiso 1 1 d R . .
N4 N -0.1183(4) -0.27982(19) -0.09297(12) 0.1020(11) Uani 1 1 d . . .
N5 N 0.2353(4) -0.1341(2) -0.17667(9) 0.0901(12) Uani 1 1 d . . .
N6 N 0.1171(2) -0.07876(10) 0.01080(6) 0.0376(4) Uani 1 1 d . . .
H6N H 0.0358 -0.1189 0.0153 0.045 Uiso 1 1 d R . .
N9 N 0.3481(2) 0.05307(10) 0.27869(6) 0.0398(5) Uani 1 1 d . . .
N10 N 0.5571(2) -0.01740(11) 0.29399(7) 0.0459(5) Uani 1 1 d . . .
O1 O -1.0049(3) 0.39815(15) 0.31665(8) 0.0978(9) Uani 1 1 d . . .
O2 O -1.2172(4) 0.4161(2) 0.34984(9) 0.1596(16) Uani 1 1 d . . .
O3 O -1.2343(2) 0.35467(12) 0.49874(7) 0.0747(6) Uani 1 1 d . . .
O4 O -1.0174(3) 0.31935(15) 0.53380(7) 0.0879(8) Uani 1 1 d . . .
O5 O -0.52865(19) 0.27308(10) 0.45369(5) 0.0485(4) Uani 1 1 d . . .
O6 O -0.00222(18) 0.12535(9) 0.28309(5) 0.0414(4) Uani 1 1 d . . .
O7 O 0.13561(19) 0.17037(10) 0.34036(6) 0.0546(5) Uani 1 1 d . . .
O8 O -0.1786(4) -0.29000(17) -0.05913(11) 0.1240(11) Uani 1 1 d . . .
O9 O -0.1473(5) -0.3166(2) -0.12526(12) 0.1675(16) Uani 1 1 d . . .
O10 O 0.2161(4) -0.17901(19) -0.20547(8) 0.1287(12) Uani 1 1 d . . .
O11 O 0.3096(3) -0.0782(2) -0.17975(8) 0.1126(12) Uani 1 1 d . . .
O12 O 0.2997(3) -0.02704(12) -0.03013(6) 0.0751(7) Uani 1 1 d . . .
O13 O 0.09057(18) 0.05969(9) 0.19745(5) 0.0412(4) Uani 1 1 d . . .
O14 O 0.3285(2) 0.10017(9) 0.18294(5) 0.0454(4) Uani 1 1 d . . .
C1 C -0.7894(3) 0.29447(12) 0.42209(8) 0.0364(5) Uani 1 1 d . . .
C2 C -0.8612(3) 0.32636(13) 0.38520(8) 0.0418(6) Uani 1 1 d . . .
H2 H -0.8118 0.3244 0.3591 0.050 Uiso 1 1 calc R . .
C3 C -1.0065(3) 0.36099(15) 0.38757(9) 0.0499(7) Uani 1 1 d . . .
C4 C -1.0852(3) 0.36504(15) 0.42480(9) 0.0520(7) Uani 1 1 d . . .
H4 H -1.1840 0.3887 0.4257 0.062 Uiso 1 1 calc R . .
C5 C -1.0118(3) 0.33271(14) 0.46046(8) 0.0437(6) Uani 1 1 d . . .
C6 C -0.8657(3) 0.29797(13) 0.46017(8) 0.0414(6) Uani 1 1 d . . .
H6 H -0.8188 0.2771 0.4854 0.050 Uiso 1 1 calc R . .
C7 C -0.6233(3) 0.26318(12) 0.42259(7) 0.0353(5) Uani 1 1 d . . .
C8 C -0.4390(2) 0.20737(12) 0.37285(7) 0.0337(5) Uani 1 1 d . . .
C9 C -0.4340(3) 0.18892(14) 0.33005(8) 0.0454(6) Uani 1 1 d . . .
H9 H -0.5284 0.1888 0.3122 0.054 Uiso 1 1 calc R . .
C10 C -0.2912(3) 0.17060(14) 0.31337(8) 0.0437(6) Uani 1 1 d . . .
H10 H -0.2899 0.1576 0.2843 0.052 Uiso 1 1 calc R . .
C11 C -0.1489(2) 0.17108(12) 0.33911(7) 0.0327(5) Uani 1 1 d . . .
C12 C -0.1560(3) 0.18859(14) 0.38193(8) 0.0418(6) Uani 1 1 d . . .
H12 H -0.0615 0.1887 0.3998 0.050 Uiso 1 1 calc R . .
C13 C -0.2998(3) 0.20611(14) 0.39942(8) 0.0428(6) Uani 1 1 d . . .
H13 H -0.3023 0.2169 0.4288 0.051 Uiso 1 1 calc R . .
C14 C 0.0072(3) 0.15485(12) 0.32026(8) 0.0358(5) Uani 1 1 d . . .
C15 C 0.1392(3) -0.12079(14) -0.06223(7) 0.0401(5) Uani 1 1 d . . .
C16 C 0.0332(3) -0.17756(14) -0.05968(8) 0.0476(6) Uani 1 1 d . . .
H16 H -0.0114 -0.1882 -0.0336 0.057 Uiso 1 1 calc R . .
C17 C -0.0072(4) -0.21905(17) -0.09617(9) 0.0601(8) Uani 1 1 d . . .
C18 C 0.0565(4) -0.20586(19) -0.13475(9) 0.0670(9) Uani 1 1 d . . .
H18 H 0.0286 -0.2342 -0.1591 0.080 Uiso 1 1 calc R . .
C19 C 0.1621(4) -0.14979(19) -0.13631(8) 0.0571(8) Uani 1 1 d . . .
C20 C 0.2054(3) -0.10683(16) -0.10148(8) 0.0495(7) Uani 1 1 d . . .
H20 H 0.2783 -0.0687 -0.1039 0.059 Uiso 1 1 calc R . .
C21 C 0.1940(3) -0.07120(14) -0.02583(7) 0.0415(6) Uani 1 1 d . . .
C22 C 0.1478(3) -0.04226(12) 0.05041(7) 0.0337(5) Uani 1 1 d . . .
C23 C 0.0406(3) -0.05466(13) 0.08170(7) 0.0383(5) Uani 1 1 d . . .
H23 H -0.0456 -0.0863 0.0759 0.046 Uiso 1 1 calc R . .
C24 C 0.0594(3) -0.02110(13) 0.12112(7) 0.0379(5) Uani 1 1 d . . .
H24 H -0.0148 -0.0294 0.1418 0.046 Uiso 1 1 calc R . .
C25 C 0.1882(3) 0.02522(12) 0.13049(7) 0.0332(5) Uani 1 1 d . . .
C26 C 0.2982(3) 0.03534(13) 0.09955(8) 0.0401(6) Uani 1 1 d . . .
H26 H 0.3875 0.0650 0.1060 0.048 Uiso 1 1 calc R . .
C27 C 0.2793(3) 0.00281(13) 0.05965(8) 0.0400(6) Uani 1 1 d . . .
H27 H 0.3539 0.0109 0.0390 0.048 Uiso 1 1 calc R . .
C28 C 0.2056(3) 0.06382(12) 0.17250(7) 0.0357(5) Uani 1 1 d . . .
C29 C 0.9751(3) -0.13623(13) 0.27681(9) 0.0442(6) Uani 1 1 d . . .
C30 C 0.9470(3) -0.07228(13) 0.25518(9) 0.0491(7) Uani 1 1 d . . .
H30 H 1.0198 -0.0557 0.2358 0.059 Uiso 1 1 calc R . .
C31 C 0.8115(3) -0.03198(14) 0.26179(9) 0.0488(7) Uani 1 1 d . . .
H31 H 0.7950 0.0127 0.2477 0.059 Uiso 1 1 calc R . .
C32 C 0.7017(3) -0.05678(13) 0.28868(8) 0.0449(6) Uani 1 1 d . . .
C33 C 0.7324(4) -0.11887(17) 0.31190(12) 0.0861(12) Uani 1 1 d . . .
H33 H 0.6598 -0.1349 0.3315 0.103 Uiso 1 1 calc R . .
C34 C 0.8709(4) -0.15807(17) 0.30647(12) 0.0853(12) Uani 1 1 d . . .
H34 H 0.8936 -0.1997 0.3231 0.102 Uiso 1 1 calc R . .
H35 H 1.0405 -0.2817 0.2822 0.102 Uiso 1 1 d R . .
H36 H 1.2810 -0.1079 0.2475 0.102 Uiso 1 1 d R . .
C37 C 1.3427(3) -0.21589(14) 0.24804(10) 0.0546(7) Uani 1 1 d . . .
H37 H 1.4452 -0.2162 0.2377 0.066 Uiso 1 1 calc R . .
C38 C 0.4794(3) 0.02549(12) 0.26418(8) 0.0378(5) Uani 1 1 d . . .
H38 H 0.5143 0.0345 0.2367 0.045 Uiso 1 1 calc R . .
C39 C 0.3405(4) 0.02639(16) 0.31963(9) 0.0637(8) Uani 1 1 d . . .
H39 H 0.2593 0.0366 0.3380 0.076 Uiso 1 1 calc R . .
C40 C 0.4674(4) -0.01669(18) 0.32934(10) 0.0732(10) Uani 1 1 d . . .
H40 H 0.4904 -0.0415 0.3553 0.088 Uiso 1 1 calc R . .

loop_
_atom_site_aniso_label
_atom_site_aniso_U_11
_atom_site_aniso_U_22
_atom_site_aniso_U_33
_atom_site_aniso_U_23
_atom_site_aniso_U_13
_atom_site_aniso_U_12
C36 0.0518(16) 0.0367(14) 0.102(2) 0.0058(15) 0.0345(16) -0.0017(13)
N7 0.0348(10) 0.0368(10) 0.0398(11) 0.0066(9) 0.0112(8) 0.0033(9)
C35 0.0405(13) 0.0351(13) 0.0422(14) 0.0056(11) 0.0090(11) 0.0035(10)
N8 0.0401(12) 0.0336(11) 0.0565(13) 0.0067(10) 0.0168(10) 0.0067(9)
Co1 0.02825(16) 0.03472(16) 0.03262(17) -0.00540(14) 0.00641(12) -0.00174(13)
N1 0.0712(19) 0.108(2) 0.0660(19) 0.0072(16) 0.0066(15) 0.0522(17)
N2 0.0472(14) 0.0711(16) 0.0564(16) -0.0209(13) 0.0204(12) -0.0056(12)
N3 0.0244(10) 0.0577(13) 0.0375(11) -0.0164(10) 0.0020(8) 0.0034(9)
N4 0.122(3) 0.096(2) 0.090(3) -0.050(2) 0.017(2) -0.034(2)
N5 0.077(2) 0.167(4) 0.0285(15) 0.016(2) 0.0187(14) 0.061(2)
N6 0.0415(11) 0.0440(11) 0.0281(10) -0.0029(9) 0.0084(8) -0.0070(9)
N9 0.0386(11) 0.0420(11) 0.0400(12) 0.0013(9) 0.0111(9) 0.0062(9)
N10 0.0447(12) 0.0455(12) 0.0496(13) 0.0111(10) 0.0170(10) 0.0152(10)
O1 0.1021(19) 0.134(2) 0.0581(15) 0.0186(14) 0.0159(13) 0.0632(17)
O2 0.109(2) 0.271(4) 0.100(2) 0.046(2) 0.0202(17) 0.133(3)
O3 0.0457(12) 0.0915(16) 0.0913(16) -0.0154(13) 0.0383(11) 0.0020(11)
O4 0.0687(15) 0.146(2) 0.0515(14) -0.0111(14) 0.0240(11) 0.0053(15)
O5 0.0385(9) 0.0713(12) 0.0352(10) -0.0137(9) -0.0021(8) 0.0141(9)
O6 0.0326(8) 0.0537(10) 0.0391(9) -0.0125(8) 0.0114(7) -0.0030(8)
O7 0.0259(9) 0.0788(13) 0.0591(12) -0.0243(10) 0.0024(8) -0.0003(9)
O8 0.147(3) 0.116(2) 0.113(2) -0.047(2) 0.043(2) -0.070(2)
O9 0.210(4) 0.162(3) 0.133(3) -0.100(3) 0.029(3) -0.078(3)
O10 0.167(3) 0.192(3) 0.0290(13) -0.0101(16) 0.0217(14) 0.083(2)
O11 0.0708(18) 0.221(4) 0.0484(15) 0.045(2) 0.0242(12) 0.022(2)
O12 0.0826(15) 0.1022(17) 0.0425(12) -0.0073(11) 0.0183(10) -0.0450(14)
O13 0.0405(9) 0.0484(10) 0.0356(9) -0.0101(8) 0.0103(7) -0.0053(8)
O14 0.0438(10) 0.0518(10) 0.0406(10) -0.0107(8) 0.0035(8) -0.0106(8)
C1 0.0286(12) 0.0414(13) 0.0399(14) -0.0104(11) 0.0075(10) 0.0025(10)
C2 0.0380(13) 0.0487(14) 0.0394(14) -0.0087(12) 0.0074(11) 0.0067(11)
C3 0.0413(14) 0.0582(16) 0.0502(16) -0.0040(13) 0.0040(12) 0.0163(13)
C4 0.0349(14) 0.0631(18) 0.0589(18) -0.0155(14) 0.0101(12) 0.0128(12)
C5 0.0347(13) 0.0526(15) 0.0455(15) -0.0177(12) 0.0165(11) -0.0024(11)
C6 0.0342(13) 0.0498(14) 0.0408(14) -0.0076(11) 0.0075(10) -0.0017(11)
C7 0.0314(12) 0.0409(13) 0.0342(13) -0.0051(10) 0.0066(10) 0.0036(10)
C8 0.0242(11) 0.0439(13) 0.0336(12) -0.0099(10) 0.0058(9) 0.0032(10)
C9 0.0300(12) 0.0720(18) 0.0336(13) -0.0148(12) -0.0027(10) 0.0043(12)
C10 0.0319(13) 0.0696(17) 0.0298(13) -0.0156(12) 0.0038(10) 0.0023(12)
C11 0.0249(11) 0.0400(12) 0.0336(12) -0.0064(10) 0.0051(9) 0.0008(9)
C12 0.0258(12) 0.0641(16) 0.0350(13) -0.0130(12) -0.0024(10) 0.0014(11)
C13 0.0312(12) 0.0684(17) 0.0290(12) -0.0130(12) 0.0029(10) 0.0049(12)
C14 0.0310(12) 0.0355(12) 0.0412(14) -0.0050(11) 0.0050(10) -0.0029(10)
C15 0.0401(13) 0.0535(15) 0.0274(12) 0.0004(11) 0.0074(10) 0.0070(12)
C16 0.0562(16) 0.0549(16) 0.0327(14) -0.0071(12) 0.0097(11) -0.0005(13)
C17 0.0655(19) 0.0657(19) 0.0490(18) -0.0189(15) 0.0040(14) 0.0026(16)
C18 0.076(2) 0.087(2) 0.0380(17) -0.0179(16) -0.0006(15) 0.0204(19)
C19 0.0576(18) 0.090(2) 0.0246(14) 0.0011(14) 0.0091(12) 0.0334(17)
C20 0.0423(14) 0.0729(19) 0.0343(14) 0.0085(13) 0.0110(11) 0.0128(13)
C21 0.0411(14) 0.0526(15) 0.0311(13) 0.0032(11) 0.0047(10) -0.0028(12)
C22 0.0372(12) 0.0369(12) 0.0272(12) -0.0023(10) 0.0038(9) 0.0006(10)
C23 0.0327(12) 0.0455(13) 0.0372(13) -0.0091(11) 0.0054(10) -0.0069(11)
C24 0.0349(13) 0.0472(14) 0.0329(13) -0.0047(11) 0.0107(10) -0.0043(11)
C25 0.0335(12) 0.0366(12) 0.0295(12) -0.0031(10) 0.0013(9) 0.0010(10)
C26 0.0381(13) 0.0443(14) 0.0382(14) -0.0056(11) 0.0054(10) -0.0078(11)
C27 0.0408(14) 0.0444(14) 0.0359(13) -0.0006(11) 0.0099(10) -0.0075(11)
C28 0.0379(13) 0.0380(13) 0.0310(12) -0.0027(10) 0.0009(10) 0.0016(11)
C29 0.0425(14) 0.0356(13) 0.0563(16) 0.0056(12) 0.0165(12) 0.0076(11)
C30 0.0438(15) 0.0432(14) 0.0625(17) 0.0165(13) 0.0186(12) 0.0052(12)
C31 0.0465(15) 0.0396(14) 0.0612(18) 0.0146(12) 0.0102(13) 0.0086(12)
C32 0.0439(14) 0.0411(14) 0.0512(16) 0.0085(12) 0.0138(12) 0.0138(11)
C33 0.081(2) 0.069(2) 0.116(3) 0.046(2) 0.063(2) 0.0359(19)
C34 0.080(2) 0.068(2) 0.115(3) 0.052(2) 0.056(2) 0.0403(18)
C37 0.0425(15) 0.0409(15) 0.084(2) 0.0033(14) 0.0276(14) -0.0003(12)
C38 0.0388(13) 0.0368(12) 0.0380(13) 0.0001(11) 0.0044(10) 0.0037(10)
C39 0.0672(19) 0.072(2) 0.0560(18) 0.0212(15) 0.0318(14) 0.0338(16)
C40 0.079(2) 0.088(2) 0.0566(19) 0.0344(17) 0.0357(16) 0.0417(19)

loop_
_atom_type_symbol
_atom_type_description
_atom_type_scat_dispersion_real
_atom_type_scat_dispersion_imag
_atom_type_scat_source
C C 0.0033 0.0016 'International Tables Vol C Tables 4.2.6.8 and 6.1.1.4'
H H 0.0000 0.0000 'International Tables Vol C Tables 4.2.6.8 and 6.1.1.4'
N N 0.0061 0.0033 'International Tables Vol C Tables 4.2.6.8 and 6.1.1.4'
O O 0.0106 0.0060 'International Tables Vol C Tables 4.2.6.8 and 6.1.1.4'
Co Co 0.3494 0.9721 'International Tables Vol C Tables 4.2.6.8 and 6.1.1.4'

loop_
_geom_angle_atom_site_label_1
_geom_angle_atom_site_label_2
_geom_angle_atom_site_label_3
_geom_angle
_geom_angle_site_symmetry_1
_geom_angle_site_symmetry_3
C37 C36 N8 106.8(2) . .
C37 C36 H36 127.4 . .
N8 C36 H36 125.8 . .
C35 N7 C37 105.6(2) . .
C35 N7 Co1 125.49(16) . 2_645
C37 N7 Co1 128.36(16) . 2_645
N7 C35 N8 111.6(2) . .
N7 C35 H35 125.0 . .
N8 C35 H35 123.4 . .
C35 N8 C36 106.2(2) . .
C35 N8 C29 126.1(2) . .
C36 N8 C29 127.5(2) . .
O6 Co1 O13 102.00(7) . .
O6 Co1 N7 101.54(7) . 2_655
O13 Co1 N7 120.27(7) . 2_655
O6 Co1 N9 108.31(8) . .
O13 Co1 N9 105.89(8) . .
N7 Co1 N9 117.11(8) 2_655 .
O2 N1 O1 124.4(3) . .
O2 N1 C3 117.1(3) . .
O1 N1 C3 118.5(2) . .
O4 N2 O3 124.2(2) . .
O4 N2 C5 117.4(2) . .
O3 N2 C5 118.4(3) . .
C7 N3 C8 127.98(19) . .
C7 N3 H3N 113.5 . .
C8 N3 H3N 118.5 . .
O8 N4 O9 123.9(4) . .
O8 N4 C17 118.7(3) . .
O9 N4 C17 117.3(4) . .
O11 N5 O10 124.0(3) . .
O11 N5 C19 118.9(3) . .
O10 N5 C19 117.1(4) . .
C21 N6 C22 128.1(2) . .
C21 N6 H6N 123.3 . .
C22 N6 H6N 108.0 . .
C38 N9 C39 105.9(2) . .
C38 N9 Co1 128.68(17) . .
C39 N9 Co1 125.40(17) . .
C38 N10 C40 106.3(2) . .
C38 N10 C32 126.1(2) . .
C40 N10 C32 127.6(2) . .
C14 O6 Co1 122.65(14) . .
C28 O13 Co1 100.40(14) . .
C6 C1 C2 119.2(2) . .
C6 C1 C7 119.2(2) . .
C2 C1 C7 121.2(2) . .
C3 C2 C1 119.0(2) . .
C3 C2 H2 120.5 . .
C1 C2 H2 120.5 . .
C4 C3 C2 123.0(2) . .
C4 C3 N1 118.4(2) . .
C2 C3 N1 118.6(2) . .
C5 C4 C3 116.5(2) . .
C5 C4 H4 121.8 . .
C3 C4 H4 121.8 . .
C4 C5 C6 123.1(2) . .
C4 C5 N2 117.5(2) . .
C6 C5 N2 119.4(2) . .
C5 C6 C1 119.1(2) . .
C5 C6 H6 120.4 . .
C1 C6 H6 120.4 . .
O5 C7 N3 125.3(2) . .
O5 C7 C1 120.1(2) . .
N3 C7 C1 114.63(19) . .
C9 C8 C13 119.6(2) . .
C9 C8 N3 116.15(19) . .
C13 C8 N3 124.2(2) . .
C10 C9 C8 120.6(2) . .
C10 C9 H9 119.7 . .
C8 C9 H9 119.7 . .
C9 C10 C11 120.9(2) . .
C9 C10 H10 119.6 . .
C11 C10 H10 119.6 . .
C12 C11 C10 117.9(2) . .
C12 C11 C14 121.41(19) . .
C10 C11 C14 120.6(2) . .
C11 C12 C13 121.8(2) . .
C11 C12 H12 119.1 . .
C13 C12 H12 119.1 . .
C8 C13 C12 119.1(2) . .
C8 C13 H13 120.4 . .
C12 C13 H13 120.4 . .
O7 C14 O6 123.7(2) . .
O7 C14 C11 120.4(2) . .
O6 C14 C11 115.91(19) . .
C16 C15 C20 119.0(2) . .
C16 C15 C21 125.6(2) . .
C20 C15 C21 115.4(2) . .
C15 C16 C17 119.4(3) . .
C15 C16 H16 120.3 . .
C17 C16 H16 120.3 . .
C18 C17 C16 122.1(3) . .
C18 C17 N4 118.9(3) . .
C16 C17 N4 119.0(3) . .
C19 C18 C17 117.3(3) . .
C19 C18 H18 121.4 . .
C17 C18 H18 121.4 . .
C18 C19 C20 123.1(3) . .
C18 C19 N5 119.4(3) . .
C20 C19 N5 117.5(3) . .
C19 C20 C15 119.1(3) . .
C19 C20 H20 120.5 . .
C15 C20 H20 120.5 . .
O12 C21 N6 123.6(2) . .
O12 C21 C15 120.7(2) . .
N6 C21 C15 115.8(2) . .
C23 C22 C27 119.5(2) . .
C23 C22 N6 116.5(2) . .
C27 C22 N6 123.9(2) . .
C24 C23 C22 120.9(2) . .
C24 C23 H23 119.6 . .
C22 C23 H23 119.6 . .
C23 C24 C25 120.2(2) . .
C23 C24 H24 119.9 . .
C25 C24 H24 119.9 . .
C26 C25 C24 118.6(2) . .
C26 C25 C28 121.0(2) . .
C24 C25 C28 120.4(2) . .
C27 C26 C25 121.7(2) . .
C27 C26 H26 119.2 . .
C25 C26 H26 119.2 . .
C26 C27 C22 119.1(2) . .
C26 C27 H27 120.5 . .
C22 C27 H27 120.5 . .
O14 C28 O13 120.9(2) . .
O14 C28 C25 120.9(2) . .
O13 C28 C25 118.2(2) . .
C30 C29 C34 119.1(2) . .
C30 C29 N8 120.4(2) . .
C34 C29 N8 120.5(2) . .
C29 C30 C31 120.2(2) . .
C29 C30 H30 119.9 . .
C31 C30 H30 119.9 . .
C32 C31 C30 120.4(2) . .
C32 C31 H31 119.8 . .
C30 C31 H31 119.8 . .
C31 C32 C33 119.6(2) . .
C31 C32 N10 120.9(2) . .
C33 C32 N10 119.5(2) . .
C32 C33 C34 119.9(3) . .
C32 C33 H33 120.0 . .
C34 C33 H33 120.0 . .
C29 C34 C33 120.4(3) . .
C29 C34 H34 119.8 . .
C33 C34 H34 119.8 . .
C36 C37 N7 109.7(2) . .
C36 C37 H37 125.1 . .
N7 C37 H37 125.1 . .
N9 C38 N10 111.3(2) . .
N9 C38 H38 124.3 . .
N10 C38 H38 124.3 . .
C40 C39 N9 109.5(2) . .
C40 C39 H39 125.2 . .
N9 C39 H39 125.2 . .
C39 C40 N10 107.0(2) . .
C39 C40 H40 126.5 . .
N10 C40 H40 126.5 . .

loop_
_geom_bond_atom_site_label_1
_geom_bond_atom_site_label_2
_geom_bond_distance
_geom_bond_site_symmetry_2
C36 C37 1.332(4) .
C36 N8 1.370(3) .
C36 H36 0.9330 .
N7 C35 1.311(3) .
N7 C37 1.362(3) .
N7 Co1 2.011(2) 2_645
C35 N8 1.335(3) .
C35 H35 0.9382 .
N8 C29 1.420(3) .
Co1 O6 1.9439(17) .
Co1 O13 1.9845(16) .
Co1 N7 2.011(2) 2_655
Co1 N9 2.017(2) .
N1 O2 1.199(3) .
N1 O1 1.206(3) .
N1 C3 1.462(4) .
N2 O4 1.211(3) .
N2 O3 1.212(3) .
N2 C5 1.459(3) .
N3 C7 1.335(3) .
N3 C8 1.406(3) .
N3 H3N 0.9238 .
N4 O8 1.205(4) .
N4 O9 1.214(4) .
N4 C17 1.452(4) .
N5 O11 1.202(4) .
N5 O10 1.213(4) .
N5 C19 1.453(4) .
N6 C21 1.345(3) .
N6 C22 1.403(3) .
N6 H6N 1.0130 .
N9 C38 1.309(3) .
N9 C39 1.362(3) .
N10 C38 1.342(3) .
N10 C40 1.364(3) .
N10 C32 1.420(3) .
O5 C7 1.215(3) .
O6 C14 1.267(3) .
O7 C14 1.232(3) .
O12 C21 1.207(3) .
O13 C28 1.271(3) .
O14 C28 1.243(3) .
C1 C6 1.376(3) .
C1 C2 1.381(3) .
C1 C7 1.494(3) .
C2 C3 1.370(3) .
C2 H2 0.9300 .
C3 C4 1.364(4) .
C4 C5 1.359(4) .
C4 H4 0.9300 .
C5 C6 1.372(3) .
C6 H6 0.9300 .
C8 C9 1.369(3) .
C8 C13 1.375(3) .
C9 C10 1.368(3) .
C9 H9 0.9300 .
C10 C11 1.382(3) .
C10 H10 0.9300 .
C11 C12 1.367(3) .
C11 C14 1.489(3) .
C12 C13 1.383(3) .
C12 H12 0.9300 .
C13 H13 0.9300 .
C15 C16 1.367(3) .
C15 C20 1.390(3) .
C15 C21 1.492(3) .
C16 C17 1.382(4) .
C16 H16 0.9300 .
C17 C18 1.359(4) .
C18 C19 1.352(4) .
C18 H18 0.9300 .
C19 C20 1.361(4) .
C20 H20 0.9300 .
C22 C23 1.378(3) .
C22 C27 1.384(3) .
C23 C24 1.364(3) .
C23 H23 0.9300 .
C24 C25 1.380(3) .
C24 H24 0.9300 .
C25 C26 1.380(3) .
C25 C28 1.477(3) .
C26 C27 1.369(3) .
C26 H26 0.9300 .
C27 H27 0.9300 .
C29 C30 1.358(3) .
C29 C34 1.363(4) .
C30 C31 1.373(3) .
C30 H30 0.9300 .
C31 C32 1.354(3) .
C31 H31 0.9300 .
C32 C33 1.357(4) .
C33 C34 1.377(4) .
C33 H33 0.9300 .
C34 H34 0.9300 .
C37 H37 0.9300 .
C38 H38 0.9300 .
C39 C40 1.335(4) .
C39 H39 0.9300 .
C40 H40 0.9300 .
